data_4319101
loop_
_publ_author_name
'M. Clemente-Le\'on'
'E. Coronado'
'J. R. Gal\'an-Mascar\'os'
'C. J. G\'omez-Garc\'ia'
'Th. Woike'
'J. M. Clemente-Juan'

_publ_section_title
;
 Bimetallic Cyanide-Bridged Complexes Based on the Photochromic
 Nitroprusside Anion and Paramagnetic Metal Complexes. Syntheses,
 Structures, and Physical Characterization of the Coordination Compounds
 [Ni(en)2]4[Fe(CN)5NO]2[Fe(CN)6].5H2O, [Ni(en)2][Fe(CN)5NO].3H2O,
 [Mn(3-MeOsalen)(H2O)]2[Fe(CN)5NO], and [Mn(5-Brsalen)]2[Fe(CN)5NO]
;
_journal_name_full 'Inorganic Chemistry'
_journal_page_first 87
_journal_page_last 94
_journal_paper_doi 10.1021/ic0003022
_journal_volume 40
_journal_year 2001
_chemical_formula_sum 'C32 H74 Fe3 N34 Ni4 O7'
_chemical_formula_weight 1449.64
_space_group_IT_number 14
_symmetry_cell_setting monoclinic
_symmetry_space_group_name_Hall '-P 2yn'
_symmetry_space_group_name_H-M 'P 1 21/n 1'
_atom_sites_solution_hydrogens geom
_atom_sites_solution_primary direct
_atom_sites_solution_secondary difmap
_audit_creation_method SHELXL-97
_cell_angle_alpha 90.00(2)
_cell_angle_beta 103.26(4)
_cell_angle_gamma 90.00(3)
_cell_formula_units_Z 2
_cell_length_a 7.407(4)
_cell_length_b 28.963(6)
_cell_length_c 14.744(5)
_cell_measurement_temperature 293(2)
_cell_volume 3079(2)
_computing_structure_refinement 'SHELXL-97 (Sheldrick, 1997)'
_computing_structure_solution 'SIR-97 (Giacovazzo et al., 1997)'
_diffrn_ambient_temperature 293(2)
_diffrn_measured_fraction_theta_full 0.999
_diffrn_measured_fraction_theta_max 0.999
_diffrn_radiation_monochromator graphite
_diffrn_radiation_source 'fine-focus sealed tube'
_diffrn_radiation_type MoK\a
_diffrn_radiation_wavelength 0.71069
_diffrn_reflns_av_R_equivalents 0.1155
_diffrn_reflns_av_sigmaI/netI 0.2544
_diffrn_reflns_limit_h_max 8
_diffrn_reflns_limit_h_min 0
_diffrn_reflns_limit_k_max 33
_diffrn_reflns_limit_k_min 0
_diffrn_reflns_limit_l_max 16
_diffrn_reflns_limit_l_min -16
_diffrn_reflns_number 5232
_diffrn_reflns_theta_full 23.98
_diffrn_reflns_theta_max 23.98
_diffrn_reflns_theta_min 1.41
_exptl_absorpt_coefficient_mu 1.953
_exptl_crystal_density_diffrn 1.564
_exptl_crystal_density_method 'not measured'
_exptl_crystal_F_000 1500
_refine_diff_density_max 0.593
_refine_diff_density_min -0.657
_refine_diff_density_rms 0.142
_refine_ls_extinction_coef 0.0007(3)
_refine_ls_extinction_expression Fc^*^=kFc[1+0.001xFc^2^\l^3^/sin(2\q)]^-1/4^
_refine_ls_extinction_method SHELXL
_refine_ls_goodness_of_fit_ref 0.977
_refine_ls_hydrogen_treatment mixed
_refine_ls_matrix_type full
_refine_ls_number_parameters 368
_refine_ls_number_reflns 4821
_refine_ls_number_restraints 0
_refine_ls_restrained_S_all 0.977
_refine_ls_R_factor_all 0.2386
_refine_ls_R_factor_gt 0.0655
_refine_ls_shift/su_max 1.477
_refine_ls_shift/su_mean 0.292
_refine_ls_structure_factor_coef Fsqd
_refine_ls_weighting_details 'calc w=1/[\s^2^(Fo^2^)+(0.0560P)^2^+3.3440P] where P=(Fo^2^+2Fc^2^)/3'
_refine_ls_weighting_scheme calc
_refine_ls_wR_factor_gt 0.1268
_refine_ls_wR_factor_ref 0.1718
_reflns_number_gt 2057
_reflns_number_total 4821
_reflns_threshold_expression >4sigma(I)
_cod_data_source_file ic0003022_1.cif
_cod_data_source_block '[Ni(en)2]4[Fe(CN)5NO]2[Fe(CN)6].5H2O'
_cod_depositor_comments
;
The following automatic conversions were performed:

data name '_atom_site_symetry_multiplicity' was replaced with
'_atom_site_symmetry_multiplicity' as specified in the replacement
file 'data/replacement-values/replacement_tags.lst'.

Automatic conversion script
Id: cif_correct_tags 9268 2022-04-12 08:56:07Z antanas 
;
_cod_database_code 4319101

loop_
_symmetry_equiv_pos_as_xyz
'x, y, z'
'-x+1/2, y+1/2, -z+1/2'
'-x, -y, -z'
'x-1/2, -y-1/2, z-1/2'

loop_
_atom_site_label
_atom_site_type_symbol
_atom_site_fract_x
_atom_site_fract_y
_atom_site_fract_z
_atom_site_U_iso_or_equiv
_atom_site_adp_type
_atom_site_occupancy
_atom_site_symmetry_multiplicity
_atom_site_calc_flag
_atom_site_refinement_flags
_atom_site_disorder_assembly
_atom_site_disorder_group
Fe1 Fe -0.5000 0.0000 0.5000 0.0270(6) Uani 1 2 d S . .
Fe2 Fe -0.4855(2) -0.16340(7) 0.95887(12) 0.0415(5) Uani 1 1 d . . .
Ni1 Ni -0.10698(19) -0.04830(6) 0.28190(10) 0.0365(4) Uani 1 1 d . . .
Ni2 Ni -0.3888(2) -0.15955(6) 0.62288(10) 0.0367(4) Uani 1 1 d . . .
N1 N -0.2539(12) -0.0475(3) 0.3902(6) 0.035(2) Uani 1 1 d . . .
N2 N -0.4602(13) -0.0890(4) 0.6129(7) 0.043(3) Uani 1 1 d . . .
N3 N 0.1442(13) -0.0363(4) 0.3730(7) 0.044(3) Uani 1 1 d . . .
N4 N -0.3700(12) -0.0535(4) 0.1873(6) 0.046(3) Uani 1 1 d . . .
H1 H -0.3559 -0.0629 0.1311 0.050 Uiso 1 1 calc . . .
H2 H -0.4413 -0.0742 0.2083 0.050 Uiso 1 1 calc . . .
N5 N -0.1595(14) 0.0229(4) 0.2629(7) 0.053(3) Uani 1 1 d . . .
H3 H -0.1761 0.0355 0.3162 0.050 Uiso 1 1 calc . . .
H4 H -0.0624 0.0369 0.2474 0.050 Uiso 1 1 calc . . .
N6 N -0.0590(13) -0.1190(4) 0.2857(7) 0.056(3) Uani 1 1 d . . .
H5 H 0.0096 -0.1270 0.3422 0.050 Uiso 1 1 calc . . .
H6 H -0.1678 -0.1342 0.2766 0.050 Uiso 1 1 calc . . .
N7 N 0.0401(13) -0.0513(5) 0.1746(7) 0.058(3) Uani 1 1 d . . .
H7 H -0.0386 -0.0515 0.1181 0.050 Uiso 1 1 calc . . .
H8 H 0.1172 -0.0270 0.1779 0.050 Uiso 1 1 calc . . .
N8 N -0.3367(13) -0.1552(3) 0.4863(7) 0.044(3) Uani 1 1 d . . .
H9 H -0.3124 -0.1259 0.4730 0.050 Uiso 1 1 calc . . .
H10 H -0.2389 -0.1729 0.4824 0.050 Uiso 1 1 calc . . .
N9 N -0.6514(13) -0.1798(4) 0.5464(8) 0.049(3) Uani 1 1 d . . .
H11 H -0.6730 -0.2093 0.5596 0.050 Uiso 1 1 calc . . .
H12 H -0.7392 -0.1620 0.5621 0.050 Uiso 1 1 calc . . .
N10 N -0.2957(15) -0.2287(4) 0.6441(7) 0.055(3) Uani 1 1 d . . .
H13 H -0.3815 -0.2461 0.6624 0.050 Uiso 1 1 calc . . .
H14 H -0.2753 -0.2406 0.5909 0.050 Uiso 1 1 calc . . .
N11 N -0.1103(13) -0.1456(4) 0.6874(7) 0.050(3) Uani 1 1 d . . .
H15 H -0.0604 -0.1267 0.6513 0.050 Uiso 1 1 calc . . .
H16 H -0.1033 -0.1316 0.7426 0.050 Uiso 1 1 calc . . .
N12 N -0.4601(13) -0.1630(4) 0.7537(7) 0.045(3) Uani 1 1 d . . .
N13 N -0.0885(16) -0.2042(5) 0.9993(10) 0.086(5) Uani 1 1 d . . .
N14 N -0.4440(15) -0.1642(4) 1.1707(7) 0.057(3) Uani 1 1 d . . .
N15 N -0.5974(17) -0.2654(5) 0.9448(8) 0.073(4) Uani 1 1 d . . .
N16 N -0.2777(18) -0.0701(4) 0.9811(8) 0.065(4) Uani 1 1 d . . .
N17 N -0.6970(15) -0.1420(4) 0.9393(7) 0.050(3) Uani 1 1 d . . .
O17 O -0.8407(14) -0.1270(4) 0.9259(8) 0.090(4) Uani 1 1 d . . .
C1 C -0.6509(13) 0.0297(4) 0.5696(7) 0.027(3) Uani 1 1 d . . .
C2 C -0.5184(14) 0.0543(4) 0.4270(8) 0.033(3) Uani 1 1 d . . .
C3 C -0.2804(16) 0.0226(4) 0.5809(8) 0.029(3) Uani 1 1 d . . .
C4 C -0.456(2) -0.0088(6) 0.1796(12) 0.088(6) Uani 1 1 d . . .
H17 H -0.5256 -0.0060 0.2275 0.050 Uiso 1 1 calc . . .
H18 H -0.5428 -0.0067 0.1197 0.050 Uiso 1 1 calc . . .
C5 C -0.327(2) 0.0292(6) 0.1885(13) 0.100(6) Uani 1 1 d . . .
H19 H -0.3890 0.0572 0.2006 0.050 Uiso 1 1 calc . . .
H20 H -0.2905 0.0332 0.1298 0.050 Uiso 1 1 calc . . .
C6 C 0.039(3) -0.1328(7) 0.2131(15) 0.107(7) Uani 1 1 d . . .
H21 H 0.1206 -0.1586 0.2351 0.050 Uiso 1 1 calc . . .
H22 H -0.0502 -0.1424 0.1574 0.050 Uiso 1 1 calc . . .
C7 C 0.145(2) -0.0949(9) 0.1916(13) 0.113(8) Uani 1 1 d . . .
H23 H 0.1904 -0.1025 0.1367 0.050 Uiso 1 1 calc . . .
H24 H 0.2521 -0.0904 0.2429 0.050 Uiso 1 1 calc . . .
C8 C -0.498(2) -0.1710(9) 0.4240(12) 0.124(9) Uani 1 1 d . . .
H25 H -0.5192 -0.1507 0.3703 0.050 Uiso 1 1 calc . . .
H26 H -0.4693 -0.2012 0.4025 0.050 Uiso 1 1 calc . . .
C9 C -0.659(2) -0.1751(7) 0.4482(13) 0.100(6) Uani 1 1 d . . .
H27 H -0.7235 -0.2018 0.4165 0.050 Uiso 1 1 calc . . .
H28 H -0.7339 -0.1482 0.4254 0.050 Uiso 1 1 calc . . .
C10 C -0.124(2) -0.2282(5) 0.7161(11) 0.071(5) Uani 1 1 d . . .
H20 H -0.1526 -0.2253 0.7768 0.050 Uiso 1 1 calc . . .
H30 H -0.0583 -0.2571 0.7148 0.050 Uiso 1 1 calc . . .
C11 C -0.0073(19) -0.1901(6) 0.7014(11) 0.072(5) Uani 1 1 d . . .
H31 H 0.0421 -0.1964 0.6472 0.050 Uiso 1 1 calc . . .
H32 H 0.0965 -0.1874 0.7549 0.050 Uiso 1 1 calc . . .
C12 C -0.4709(15) -0.1636(4) 0.8287(8) 0.038(3) Uani 1 1 d . . .
C13 C -0.236(2) -0.1886(5) 0.9849(9) 0.052(4) Uani 1 1 d . . .
C14 C -0.4601(16) -0.1647(5) 1.0901(8) 0.045(3) Uani 1 1 d . . .
C15 C -0.5567(19) -0.2273(5) 0.9493(9) 0.053(4) Uani 1 1 d . . .
C16 C -0.3553(16) -0.1042(5) 0.9743(8) 0.043(3) Uani 1 1 d . . .
OW1 O 0.1811(13) 0.0582(3) 0.2033(6) 0.073(3) Uani 1 1 d . . .
OW2 O 0.9332(13) 0.0884(4) 0.4517(7) 0.079(3) Uani 1 1 d . . .
OW3 O 0.371(3) -0.2656(8) 0.7242(18) 0.111(8) Uani 0.50 1 d P . .

loop_
_atom_site_aniso_label
_atom_site_aniso_U_11
_atom_site_aniso_U_22
_atom_site_aniso_U_33
_atom_site_aniso_U_23
_atom_site_aniso_U_13
_atom_site_aniso_U_12
Fe1 0.0242(11) 0.0273(14) 0.0285(13) 0.0003(11) 0.0036(10) -0.0014(11)
Fe2 0.0454(10) 0.0430(13) 0.0366(10) 0.0050(9) 0.0103(8) -0.0059(10)
Ni1 0.0293(8) 0.0445(11) 0.0354(9) -0.0075(8) 0.0068(6) 0.0000(8)
Ni2 0.0416(9) 0.0310(10) 0.0384(9) 0.0025(8) 0.0108(7) 0.0011(8)
N1 0.042(6) 0.026(6) 0.036(6) 0.005(5) 0.011(5) -0.003(5)
N2 0.045(6) 0.034(7) 0.046(7) -0.004(5) 0.004(5) 0.006(5)
N3 0.037(6) 0.054(8) 0.037(6) -0.005(5) -0.001(5) -0.005(5)
N4 0.031(5) 0.063(8) 0.042(6) -0.008(6) 0.003(5) 0.002(5)
N5 0.047(7) 0.062(8) 0.050(7) -0.009(6) 0.009(6) -0.008(6)
N6 0.047(7) 0.066(9) 0.053(7) -0.014(6) 0.005(6) -0.001(6)
N7 0.032(6) 0.081(10) 0.059(7) 0.004(7) 0.009(5) 0.000(7)
N8 0.049(6) 0.037(6) 0.053(7) 0.005(5) 0.021(5) 0.006(5)
N9 0.045(6) 0.040(7) 0.053(7) 0.012(5) -0.006(5) -0.003(5)
N10 0.069(8) 0.045(8) 0.048(7) 0.006(6) 0.010(6) 0.008(6)
N11 0.048(6) 0.045(8) 0.052(7) -0.006(6) 0.000(5) 0.002(5)
N12 0.060(7) 0.037(7) 0.041(6) 0.008(6) 0.014(5) 0.006(6)
N13 0.049(7) 0.104(12) 0.097(11) -0.001(9) -0.002(8) 0.022(8)
N14 0.075(8) 0.044(8) 0.050(7) 0.003(6) 0.012(6) -0.019(6)
N15 0.088(9) 0.064(10) 0.075(9) 0.015(8) 0.033(7) -0.013(8)
N16 0.090(10) 0.053(8) 0.050(7) 0.007(6) 0.011(7) -0.020(7)
N17 0.040(6) 0.060(8) 0.049(7) 0.007(6) 0.012(5) 0.004(6)
O17 0.049(6) 0.116(10) 0.107(10) 0.001(8) 0.021(6) 0.014(7)
C1 0.024(5) 0.032(7) 0.024(6) -0.005(5) 0.004(5) -0.004(5)
C2 0.026(6) 0.028(8) 0.042(7) -0.003(6) 0.002(5) -0.001(6)
C3 0.040(7) 0.004(6) 0.044(7) 0.001(5) 0.011(6) 0.002(5)
C4 0.050(8) 0.060(12) 0.127(16) 0.021(11) -0.037(9) 0.003(9)
C5 0.083(12) 0.101(15) 0.121(17) 0.040(13) 0.033(11) -0.014(11)
C6 0.088(14) 0.104(16) 0.130(18) -0.063(14) 0.028(13) 0.026(12)
C7 0.059(12) 0.20(3) 0.084(15) -0.060(16) 0.028(10) 0.020(15)
C8 0.069(12) 0.23(3) 0.068(13) -0.032(15) 0.006(10) -0.036(15)
C9 0.078(12) 0.120(17) 0.091(15) 0.022(12) -0.003(11) -0.021(11)
C10 0.067(11) 0.053(10) 0.081(12) 0.007(9) -0.010(9) 0.025(9)
C11 0.050(9) 0.087(14) 0.072(11) 0.010(10) 0.003(8) 0.022(9)
C12 0.052(7) 0.034(8) 0.033(7) -0.001(7) 0.019(6) -0.008(6)
C13 0.073(10) 0.039(9) 0.037(8) 0.002(7) -0.001(7) -0.009(8)
C14 0.052(8) 0.049(9) 0.036(7) -0.003(7) 0.017(6) -0.003(7)
C15 0.069(9) 0.051(10) 0.044(9) 0.007(7) 0.027(7) -0.030(8)
C16 0.039(7) 0.052(9) 0.040(8) 0.005(7) 0.011(6) 0.003(7)
OW1 0.072(6) 0.090(9) 0.064(6) 0.003(6) 0.029(5) -0.011(6)
OW2 0.073(7) 0.079(8) 0.089(8) 0.022(6) 0.029(6) -0.021(6)
OW3 0.094(18) 0.096(19) 0.15(2) 0.020(16) 0.041(16) -0.014(15)

loop_
_atom_type_symbol
_atom_type_description
_atom_type_scat_dispersion_real
_atom_type_scat_dispersion_imag
_atom_type_scat_source
C C 0.0033 0.0016 'International Tables Vol C Tables 4.2.6.8 and 6.1.1.4'
H H 0.0000 0.0000 'International Tables Vol C Tables 4.2.6.8 and 6.1.1.4'
N N 0.0061 0.0033 'International Tables Vol C Tables 4.2.6.8 and 6.1.1.4'
O O 0.0106 0.0060 'International Tables Vol C Tables 4.2.6.8 and 6.1.1.4'
Fe Fe 0.3463 0.8444 'International Tables Vol C Tables 4.2.6.8 and 6.1.1.4'
Ni Ni 0.3393 1.1124 'International Tables Vol C Tables 4.2.6.8 and 6.1.1.4'

loop_
_geom_angle_atom_site_label_1
_geom_angle_atom_site_label_2
_geom_angle_atom_site_label_3
_geom_angle
_geom_angle_site_symmetry_1
_geom_angle_site_symmetry_3
_geom_angle_publ_flag
C1 Fe1 C1 179.997(2) . 3_456 ?
C1 Fe1 C2 92.5(5) . 3_456 ?
C1 Fe1 C2 87.5(5) 3_456 3_456 ?
C1 Fe1 C2 87.5(5) . . ?
C1 Fe1 C2 92.5(5) 3_456 . ?
C2 Fe1 C2 179.999(2) 3_456 . ?
C1 Fe1 C3 88.2(4) . 3_456 ?
C1 Fe1 C3 91.8(4) 3_456 3_456 ?
C2 Fe1 C3 90.6(5) 3_456 3_456 ?
C2 Fe1 C3 89.4(5) . 3_456 ?
C1 Fe1 C3 91.8(4) . . ?
C1 Fe1 C3 88.2(4) 3_456 . ?
C2 Fe1 C3 89.4(5) 3_456 . ?
C2 Fe1 C3 90.6(5) . . ?
C3 Fe1 C3 179.999(2) 3_456 . ?
N17 Fe2 C14 93.1(5) . . ?
N17 Fe2 C15 96.7(6) . . ?
C14 Fe2 C15 90.9(5) . . ?
N17 Fe2 C12 95.4(5) . . ?
C14 Fe2 C12 171.3(5) . . ?
C15 Fe2 C12 90.0(5) . . ?
N17 Fe2 C13 178.7(5) . . ?
C14 Fe2 C13 85.6(5) . . ?
C15 Fe2 C13 83.4(6) . . ?
C12 Fe2 C13 85.9(5) . . ?
N17 Fe2 C16 96.5(5) . . ?
C14 Fe2 C16 88.2(5) . . ?
C15 Fe2 C16 166.8(5) . . ?
C12 Fe2 C16 88.9(5) . . ?
C13 Fe2 C16 83.4(5) . . ?
N3 Ni1 N6 91.4(4) . . ?
N3 Ni1 N5 91.9(4) . . ?
N6 Ni1 N5 174.0(4) . . ?
N3 Ni1 N7 87.2(4) . . ?
N6 Ni1 N7 82.3(5) . . ?
N5 Ni1 N7 93.0(5) . . ?
N3 Ni1 N1 92.9(4) . . ?
N6 Ni1 N1 96.0(4) . . ?
N5 Ni1 N1 88.8(4) . . ?
N7 Ni1 N1 178.3(4) . . ?
N3 Ni1 N4 174.4(4) . . ?
N6 Ni1 N4 94.2(4) . . ?
N5 Ni1 N4 82.4(4) . . ?
N7 Ni1 N4 93.3(4) . . ?
N1 Ni1 N4 86.8(3) . . ?
N9 Ni2 N11 171.9(4) . . ?
N9 Ni2 N2 92.7(4) . . ?
N11 Ni2 N2 92.8(4) . . ?
N9 Ni2 N10 92.6(4) . . ?
N11 Ni2 N10 82.1(4) . . ?
N2 Ni2 N10 174.4(4) . . ?
N9 Ni2 N12 94.7(4) . . ?
N11 Ni2 N12 91.2(4) . . ?
N2 Ni2 N12 89.9(4) . . ?
N10 Ni2 N12 87.8(4) . . ?
N9 Ni2 N8 81.7(4) . . ?
N11 Ni2 N8 92.6(4) . . ?
N2 Ni2 N8 88.5(4) . . ?
N10 Ni2 N8 94.1(4) . . ?
N12 Ni2 N8 176.0(4) . . ?
C1 N1 Ni1 151.2(9) 3_456 . ?
C2 N2 Ni2 151.7(10) 3_456 . ?
C3 N3 Ni1 169.2(10) 3_556 . ?
C4 N4 Ni1 108.1(8) . . ?
C4 N4 H1 110.3 . . ?
Ni1 N4 H1 110.1 . . ?
C4 N4 H2 110.5 . . ?
Ni1 N4 H2 110.1 . . ?
H1 N4 H2 107.8 . . ?
C5 N5 Ni1 108.7(9) . . ?
C5 N5 H3 109.7 . . ?
Ni1 N5 H3 110.2 . . ?
C5 N5 H4 109.5 . . ?
Ni1 N5 H4 110.1 . . ?
H3 N5 H4 108.6 . . ?
C6 N6 Ni1 110.8(11) . . ?
C6 N6 H5 109.5 . . ?
Ni1 N6 H5 109.5 . . ?
C6 N6 H6 109.5 . . ?
Ni1 N6 H6 109.4 . . ?
H5 N6 H6 108.1 . . ?
C7 N7 Ni1 104.4(10) . . ?
C7 N7 H7 112.0 . . ?
Ni1 N7 H7 110.9 . . ?
C7 N7 H8 111.0 . . ?
Ni1 N7 H8 110.3 . . ?
H7 N7 H8 108.2 . . ?
C8 N8 Ni2 106.6(9) . . ?
C8 N8 H9 109.7 . . ?
Ni2 N8 H9 110.3 . . ?
C8 N8 H10 111.0 . . ?
Ni2 N8 H10 110.9 . . ?
H9 N8 H10 108.3 . . ?
C9 N9 Ni2 109.5(9) . . ?
C9 N9 H11 109.8 . . ?
Ni2 N9 H11 109.6 . . ?
C9 N9 H12 109.8 . . ?
Ni2 N9 H12 109.8 . . ?
H11 N9 H12 108.3 . . ?
C10 N10 Ni2 107.3(8) . . ?
C10 N10 H13 110.3 . . ?
Ni2 N10 H13 109.8 . . ?
C10 N10 H14 110.7 . . ?
Ni2 N10 H14 110.1 . . ?
H13 N10 H14 108.5 . . ?
C11 N11 Ni2 108.4(8) . . ?
C11 N11 H15 109.8 . . ?
Ni2 N11 H15 109.9 . . ?
C11 N11 H16 109.9 . . ?
Ni2 N11 H16 110.0 . . ?
H15 N11 H16 108.9 . . ?
C12 N12 Ni2 169.8(10) . . ?
O17 N17 Fe2 179.4(12) . . ?
N1 C1 Fe1 178.3(9) 3_456 . ?
N2 C2 Fe1 174.0(11) 3_456 . ?
N3 C3 Fe1 177.4(10) 3_556 . ?
N4 C4 C5 114.2(13) . . ?
N4 C4 H17 108.3 . . ?
C5 C4 H17 109.0 . . ?
N4 C4 H18 108.4 . . ?
C5 C4 H18 109.3 . . ?
H17 C4 H18 107.4 . . ?
C4 C5 N5 113.6(14) . . ?
C4 C5 H19 108.3 . . ?
N5 C5 H19 109.5 . . ?
C4 C5 H20 108.1 . . ?
N5 C5 H20 109.3 . . ?
H19 C5 H20 107.9 . . ?
C7 C6 N6 109.9(14) . . ?
C7 C6 H21 109.2 . . ?
N6 C6 H21 110.0 . . ?
C7 C6 H22 109.8 . . ?
N6 C6 H22 110.0 . . ?
H21 C6 H22 107.9 . . ?
C6 C7 N7 113.6(14) . . ?
C6 C7 H23 109.2 . . ?
N7 C7 H23 107.9 . . ?
C6 C7 H24 109.2 . . ?
N7 C7 H24 108.5 . . ?
H23 C7 H24 108.2 . . ?
C9 C8 N8 122.4(17) . . ?
C9 C8 H25 107.1 . . ?
N8 C8 H25 107.2 . . ?
C9 C8 H26 106.5 . . ?
N8 C8 H26 105.8 . . ?
H25 C8 H26 107.0 . . ?
C8 C9 N9 116.5(16) . . ?
C8 C9 H27 107.8 . . ?
N9 C9 H27 108.4 . . ?
C8 C9 H28 107.6 . . ?
N9 C9 H28 108.4 . . ?
H27 C9 H28 107.9 . . ?
C11 C10 N10 110.5(12) . . ?
C11 C10 H20 109.4 . . ?
N10 C10 H20 109.5 . . ?
C11 C10 H30 109.6 . . ?
N10 C10 H30 109.4 . . ?
H20 C10 H30 108.4 . . ?
C10 C11 N11 112.1(11) . . ?
C10 C11 H31 109.2 . . ?
N11 C11 H31 109.3 . . ?
C10 C11 H32 109.1 . . ?
N11 C11 H32 109.2 . . ?
H31 C11 H32 107.8 . . ?
N12 C12 Fe2 178.6(12) . . ?
N13 C13 Fe2 178.9(14) . . ?
N14 C14 Fe2 178.1(12) . . ?
N15 C15 Fe2 179.1(14) . . ?
N16 C16 Fe2 178.0(12) . . ?

loop_
_geom_bond_atom_site_label_1
_geom_bond_atom_site_label_2
_geom_bond_distance
_geom_bond_site_symmetry_2
_geom_bond_publ_flag
Fe1 C1 1.889(11) . ?
Fe1 C1 1.889(11) 3_456 ?
Fe1 C2 1.894(13) 3_456 ?
Fe1 C2 1.894(13) . ?
Fe1 C3 1.899(12) 3_456 ?
Fe1 C3 1.899(12) . ?
Fe2 N17 1.648(11) . ?
Fe2 C14 1.901(12) . ?
Fe2 C15 1.921(15) . ?
Fe2 C12 1.947(11) . ?
Fe2 C13 1.943(15) . ?
Fe2 C16 1.955(14) . ?
Ni1 N3 2.059(10) . ?
Ni1 N6 2.078(12) . ?
Ni1 N5 2.104(11) . ?
Ni1 N7 2.119(10) . ?
Ni1 N1 2.128(9) . ?
Ni1 N4 2.125(9) . ?
Ni2 N9 2.096(10) . ?
Ni2 N11 2.103(10) . ?
Ni2 N2 2.108(10) . ?
Ni2 N10 2.118(10) . ?
Ni2 N12 2.116(10) . ?
Ni2 N8 2.139(10) . ?
N1 C1 1.144(12) 3_456 ?
N2 C2 1.156(13) 3_456 ?
N3 C3 1.151(12) 3_556 ?
N4 C4 1.434(17) . ?
N4 H1 0.9038 . ?
N4 H2 0.9035 . ?
N5 C5 1.466(19) . ?
N5 H3 0.8975 . ?
N5 H4 0.9001 . ?
N6 C6 1.480(19) . ?
N6 H5 0.8992 . ?
N6 H6 0.9005 . ?
N7 C7 1.47(2) . ?
N7 H7 0.8981 . ?
N7 H8 0.9098 . ?
N8 C8 1.408(19) . ?
N8 H9 0.9083 . ?
N8 H10 0.8956 . ?
N9 C9 1.44(2) . ?
N9 H11 0.9018 . ?
N9 H12 0.8976 . ?
N10 C10 1.457(16) . ?
N10 H13 0.9028 . ?
N10 H14 0.8976 . ?
N11 C11 1.487(17) . ?
N11 H15 0.8977 . ?
N11 H16 0.8957 . ?
N12 C12 1.127(12) . ?
N13 C13 1.155(15) . ?
N14 C14 1.167(13) . ?
N15 C15 1.140(15) . ?
N16 C16 1.135(15) . ?
N17 O17 1.124(12) . ?
C1 N1 1.144(12) 3_456 ?
C2 N2 1.156(13) 3_456 ?
C3 N3 1.151(12) 3_556 ?
C4 C5 1.44(2) . ?
C4 H17 0.9712 . ?
C4 H18 0.9715 . ?
C5 H19 0.9661 . ?
C5 H20 0.9708 . ?
C6 C7 1.43(3) . ?
C6 H21 0.9716 . ?
C6 H22 0.9724 . ?
C7 H23 0.9688 . ?
C7 H24 0.9635 . ?
C8 C9 1.33(2) . ?
C8 H25 0.9602 . ?
C8 H26 0.9741 . ?
C9 H27 0.9680 . ?
C9 H28 0.9653 . ?
C10 C11 1.449(19) . ?
C10 H20 0.9686 . ?
C10 H30 0.9669 . ?
C11 H31 0.9718 . ?
C11 H32 0.9702 . ?
